data_1522328
loop_
_publ_author_name
'Zhen, S.-Y.'
'Seff, K.'

_publ_section_title
;
 Crystal structure of a zinc sorption complex of Cd(2+)-exchanged zeolite
 X containing tetrahedral Cd(2+)4 (mue3-Zn(0) Cd(2+) Zn(0))4 clusters
;
_journal_name_full 'J. Phys. Chem. B'
_journal_page_first 6493
_journal_page_last 6497
_journal_volume 103
_journal_year 1999
_chemical_formula_sum 'Al92 Cd46 O384 Si100 Zn20'
_chemical_name_systematic 'Cd46 (Si100 Al92 O384) Zn20'
_space_group_IT_number 203
_symmetry_space_group_name_Hall '-F 2uv 2vw 3'
_symmetry_space_group_name_H-M 'F d -3 :2'
_cell_angle_alpha 90
_cell_angle_beta 90
_cell_angle_gamma 90
_cell_formula_units_Z 1
_cell_length_a 24.895
_cell_length_b 24.895
_cell_length_c 24.895
_cell_volume 15428.951
_citation_journal_id_ASTM JPCBFK
_cod_data_source_file Zhen_JPCBFK_1999_209.cif
_cod_data_source_block Al92Cd46O384Si100Zn20
_cod_original_cell_volume 15428.95
_cod_database_code 1522328

loop_
_symmetry_equiv_pos_as_xyz
x,y,z
-x+1/4,-y+1/4,z
x,-y+1/4,-z+1/4
-x+1/4,y,-z+1/4
z,x,y
-z+1/4,-x+1/4,y
z,-x+1/4,-y+1/4
-z+1/4,x,-y+1/4
y,z,x
y,-z+1/4,-x+1/4
-y+1/4,z,-x+1/4
-y+1/4,-z+1/4,x
-x,-y,-z
x-1/4,y-1/4,-z
-x,y-1/4,z-1/4
x-1/4,-y,z-1/4
-z,-x,-y
z-1/4,x-1/4,-y
-z,x-1/4,y-1/4
z-1/4,-x,y-1/4
-y,-z,-x
-y,z-1/4,x-1/4
y-1/4,-z,x-1/4
y-1/4,z-1/4,-x
x,y+1/2,z+1/2
-x+1/4,-y+3/4,z+1/2
x,-y+3/4,-z+3/4
-x+1/4,y+1/2,-z+3/4
z,x+1/2,y+1/2
-z+1/4,-x+3/4,y+1/2
z,-x+3/4,-y+3/4
-z+1/4,x+1/2,-y+3/4
y,z+1/2,x+1/2
y,-z+3/4,-x+3/4
-y+1/4,z+1/2,-x+3/4
-y+1/4,-z+3/4,x+1/2
-x,-y+1/2,-z+1/2
x-1/4,y+1/4,-z+1/2
-x,y+1/4,z+1/4
x-1/4,-y+1/2,z+1/4
-z,-x+1/2,-y+1/2
z-1/4,x+1/4,-y+1/2
-z,x+1/4,y+1/4
z-1/4,-x+1/2,y+1/4
-y,-z+1/2,-x+1/2
-y,z+1/4,x+1/4
y-1/4,-z+1/2,x+1/4
y-1/4,z+1/4,-x+1/2
x+1/2,y,z+1/2
-x+3/4,-y+1/4,z+1/2
x+1/2,-y+1/4,-z+3/4
-x+3/4,y,-z+3/4
z+1/2,x,y+1/2
-z+3/4,-x+1/4,y+1/2
z+1/2,-x+1/4,-y+3/4
-z+3/4,x,-y+3/4
y+1/2,z,x+1/2
y+1/2,-z+1/4,-x+3/4
-y+3/4,z,-x+3/4
-y+3/4,-z+1/4,x+1/2
-x+1/2,-y,-z+1/2
x+1/4,y-1/4,-z+1/2
-x+1/2,y-1/4,z+1/4
x+1/4,-y,z+1/4
-z+1/2,-x,-y+1/2
z+1/4,x-1/4,-y+1/2
-z+1/2,x-1/4,y+1/4
z+1/4,-x,y+1/4
-y+1/2,-z,-x+1/2
-y+1/2,z-1/4,x+1/4
y+1/4,-z,x+1/4
y+1/4,z-1/4,-x+1/2
x+1/2,y+1/2,z
-x+3/4,-y+3/4,z
x+1/2,-y+3/4,-z+1/4
-x+3/4,y+1/2,-z+1/4
z+1/2,x+1/2,y
-z+3/4,-x+3/4,y
z+1/2,-x+3/4,-y+1/4
-z+3/4,x+1/2,-y+1/4
y+1/2,z+1/2,x
y+1/2,-z+3/4,-x+1/4
-y+3/4,z+1/2,-x+1/4
-y+3/4,-z+3/4,x
-x+1/2,-y+1/2,-z
x+1/4,y+1/4,-z
-x+1/2,y+1/4,z-1/4
x+1/4,-y+1/2,z-1/4
-z+1/2,-x+1/2,-y
z+1/4,x+1/4,-y
-z+1/2,x+1/4,y-1/4
z+1/4,-x+1/2,y-1/4
-y+1/2,-z+1/2,-x
-y+1/2,z+1/4,x-1/4
y+1/4,-z+1/2,x-1/4
y+1/4,z+1/4,-x

loop_
_atom_site_label
_atom_site_type_symbol
_atom_site_fract_x
_atom_site_fract_y
_atom_site_fract_z
_atom_site_occupancy
_atom_site_U_iso_or_equiv
Cd5 Cd+2 0.2439 0.1737 0.4183 0.0833 0.0
Zn2 Zn 0.2674 0.2674 0.2674 0.25 0.0
Cd4 Cd+2 0.2811 0.1803 0.4182 0.0625 0.0
O1 O-2 0.8907 -0.0004 0.1076 1 0.0
O4 O-2 -0.0676 0.0804 0.1705 1 0.0
Zn1 Zn 0.1659 0.1659 0.1659 0.375 0.0
Si2 Si+4 -0.0535 0.0363 0.1229 0.0417 0.0
O2 O-2 -0.0031 -0.0036 0.1444 1 0.0
Cd3 Cd+2 0.2217 0.2217 0.2217 0.375 0.0
Cd1 Cd+2 0 0 0 0.75 0.0
Al1 Al+3 -0.0535 0.0363 0.1229 0.9583 0.0
O3 O-2 -0.0318 0.0662 0.0643 1 0.0
Cd2 Cd+2 0.0709 0.0709 0.0709 0.25 0.0
Si1 Si+4 -0.0532 0.1233 0.0355 1 0.0
